data_4100447
_journal_name_full 'Journal of the American Chemical Society'
_journal_year 2005
_chemical_formula_moiety 'C56 H45 O2 P3 Ru'
_chemical_formula_sum 'C56 H45 O2 P3 Ru'
_chemical_formula_weight 943.90
_space_group_IT_number 14
_space_group_name_Hall '-P 2yn'
_symmetry_cell_setting monoclinic
_symmetry_space_group_name_Hall '-P 2yn'
_symmetry_space_group_name_H-M 'P 1 21/n 1'
_cell_angle_alpha 90
_cell_angle_beta 108.256(7)
_cell_angle_gamma 90
_cell_formula_units_Z 4
_cell_length_a 18.7703(15)
_cell_length_b 11.8068(9)
_cell_length_c 21.5849(15)
_cell_measurement_temperature 180(2)
_cell_volume 4542.8(6)
_diffrn_ambient_temperature 180(2)
_exptl_crystal_density_diffrn 1.380
_cod_original_sg_symbol_H-M 'P 21/n'
_cod_database_code 4100447

loop_
_symmetry_equiv_pos_as_xyz
'x, y, z'
'-x+1/2, y+1/2, -z+1/2'
'-x, -y, -z'
'x-1/2, -y-1/2, z-1/2'

loop_
_atom_site_label
_atom_site_type_symbol
_atom_site_fract_x
_atom_site_fract_y
_atom_site_fract_z
_atom_site_U_iso_or_equiv
_atom_site_adp_type
_atom_site_occupancy
_atom_site_symmetry_multiplicity
_atom_site_calc_flag
_atom_site_refinement_flags
_atom_site_disorder_assembly
_atom_site_disorder_group
Ru1 Ru 0.468145(12) 0.017022(17) 0.213798(10) 0.01889(6) Uani 1 1 d . . .
P1 P 0.50353(4) -0.17093(6) 0.24433(3) 0.01970(16) Uani 1 1 d . . .
P2 P 0.51592(4) 0.16115(6) 0.28979(4) 0.02256(17) Uani 1 1 d . . .
P3 P 0.38763(4) 0.06809(6) 0.11056(3) 0.02046(17) Uani 1 1 d . . .
O1 O 0.60992(11) 0.04630(16) 0.17312(9) 0.0395(6) Uani 1 1 d . . .
O2 O 0.32947(10) -0.01639(16) 0.25761(9) 0.0352(5) Uani 1 1 d . . .
C1 C 0.55602(15) 0.0336(2) 0.18726(12) 0.0241(6) Uani 1 1 d . . .
C2 C 0.38173(15) -0.0036(2) 0.24148(12) 0.0244(6) Uani 1 1 d . . .
C11 C 0.44010(14) -0.2882(2) 0.20662(12) 0.0197(6) Uani 1 1 d . . .
C12 C 0.37129(15) -0.2936(2) 0.21850(12) 0.0252(7) Uani 1 1 d . . .
H12 H 0.3581 -0.2345 0.2428 0.030 Uiso 1 1 calc R . .
C13 C 0.32194(16) -0.3817(2) 0.19619(13) 0.0311(7) Uani 1 1 d . . .
H13 H 0.2755 -0.3830 0.2052 0.037 Uiso 1 1 calc R . .
C14 C 0.34002(13) -0.46790(16) 0.16075(9) 0.0367(8) Uani 1 1 d . . .
H14 H 0.3061 -0.5289 0.1451 0.044 Uiso 1 1 calc R . .
C15 C 0.40736(13) -0.46517(16) 0.14825(9) 0.0423(8) Uani 1 1 d . . .
H15 H 0.4201 -0.5245 0.1239 0.051 Uiso 1 1 d R . .
C16 C 0.45700(16) -0.3761(2) 0.17097(13) 0.0302(7) Uani 1 1 d . . .
H16 H 0.5034 -0.3753 0.1619 0.036 Uiso 1 1 calc R . .
C21 C 0.59153(15) -0.2102(2) 0.23147(12) 0.0193(6) Uani 1 1 d . . .
C22 C 0.59603(16) -0.2157(2) 0.16813(13) 0.0281(7) Uani 1 1 d . . .
H22 H 0.5522 -0.2034 0.1320 0.034 Uiso 1 1 calc R . .
C23 C 0.66348(18) -0.2389(2) 0.15724(15) 0.0355(8) Uani 1 1 d . . .
H23 H 0.6653 -0.2437 0.1138 0.043 Uiso 1 1 calc R . .
C24 C 0.72800(18) -0.2550(2) 0.20905(16) 0.0393(8) Uani 1 1 d . . .
H24 H 0.7742 -0.2707 0.2014 0.047 Uiso 1 1 calc R . .
C25 C 0.72495(16) -0.2481(2) 0.27166(15) 0.0342(8) Uani 1 1 d . . .
H25 H 0.7694 -0.2576 0.3075 0.041 Uiso 1 1 calc R . .
C26 C 0.65740(15) -0.2274(2) 0.28278(14) 0.0283(7) Uani 1 1 d . . .
H26 H 0.6559 -0.2249 0.3264 0.034 Uiso 1 1 calc R . .
C31 C 0.51944(14) -0.2178(2) 0.32951(12) 0.0225(6) Uani 1 1 d . . .
C32 C 0.53026(16) -0.3324(2) 0.34577(13) 0.0316(7) Uani 1 1 d . . .
H32 H 0.5296 -0.3864 0.3129 0.038 Uiso 1 1 calc R . .
C33 C 0.54190(17) -0.3677(3) 0.40902(14) 0.0399(8) Uani 1 1 d . . .
H33 H 0.5486 -0.4460 0.4194 0.048 Uiso 1 1 calc R . .
C34 C 0.54383(17) -0.2899(3) 0.45742(14) 0.0434(9) Uani 1 1 d . . .
H34 H 0.5523 -0.3142 0.5011 0.052 Uiso 1 1 calc R . .
C35 C 0.53342(17) -0.1773(3) 0.44198(14) 0.0390(8) Uani 1 1 d . . .
H35 H 0.5346 -0.1235 0.4751 0.047 Uiso 1 1 calc R . .
C36 C 0.52111(15) -0.1413(2) 0.37799(13) 0.0286(7) Uani 1 1 d . . .
H36 H 0.5138 -0.0630 0.3678 0.034 Uiso 1 1 calc R . .
C41 C 0.59303(15) 0.1192(2) 0.36350(13) 0.0242(7) Uani 1 1 d . . .
C42 C 0.65123(15) 0.0561(2) 0.35431(14) 0.0299(7) Uani 1 1 d . . .
H42 H 0.6500 0.0372 0.3112 0.036 Uiso 1 1 calc R . .
C43 C 0.71140(15) 0.0199(2) 0.40668(14) 0.0370(7) Uani 1 1 d . . .
H43 H 0.7512 -0.0216 0.3991 0.044 Uiso 1 1 calc R . .
C44 C 0.71301(18) 0.0443(3) 0.46934(15) 0.0468(9) Uani 1 1 d . . .
H44 H 0.7533 0.0183 0.5053 0.056 Uiso 1 1 calc R . .
C45 C 0.6557(2) 0.1068(3) 0.47969(15) 0.0520(10) Uani 1 1 d . . .
H45 H 0.6566 0.1235 0.5230 0.062 Uiso 1 1 calc R . .
C46 C 0.59623(17) 0.1461(2) 0.42693(14) 0.0393(8) Uani 1 1 d . . .
H46 H 0.5579 0.1912 0.4346 0.047 Uiso 1 1 calc R . .
C51 C 0.56173(15) 0.2836(2) 0.26598(14) 0.0250(7) Uani 1 1 d . . .
C52 C 0.60454(16) 0.3603(2) 0.31248(15) 0.0343(8) Uani 1 1 d . . .
H52 H 0.6102 0.3488 0.3573 0.041 Uiso 1 1 calc R . .
C53 C 0.63849(16) 0.4521(2) 0.29419(17) 0.0445(9) Uani 1 1 d . . .
H53 H 0.6663 0.5043 0.3262 0.053 Uiso 1 1 calc R . .
C54 C 0.63223(16) 0.4686(2) 0.22917(17) 0.0444(9) Uani 1 1 d . . .
H54 H 0.6573 0.5302 0.2168 0.053 Uiso 1 1 calc R . .
C55 C 0.58971(17) 0.3957(2) 0.18270(16) 0.0409(8) Uani 1 1 d . . .
H55 H 0.5843 0.4078 0.1380 0.049 Uiso 1 1 calc R . .
C56 C 0.55447(15) 0.3040(2) 0.20107(14) 0.0301(7) Uani 1 1 d . . .
H56 H 0.5248 0.2543 0.1685 0.036 Uiso 1 1 calc R . .
C61 C 0.44889(15) 0.2307(2) 0.32334(12) 0.0242(7) Uani 1 1 d . . .
C62 C 0.42553(16) 0.3426(2) 0.30793(13) 0.0324(7) Uani 1 1 d . . .
H62 H 0.4483 0.3870 0.2827 0.039 Uiso 1 1 calc R . .
C63 C 0.36957(16) 0.3895(3) 0.32908(14) 0.0389(8) Uani 1 1 d . . .
H63 H 0.3539 0.4653 0.3178 0.047 Uiso 1 1 calc R . .
C64 C 0.33673(18) 0.3269(3) 0.36628(14) 0.0423(9) Uani 1 1 d . . .
H64 H 0.2988 0.3598 0.3811 0.051 Uiso 1 1 calc R . .
C65 C 0.35849(16) 0.2167(3) 0.38221(13) 0.0364(8) Uani 1 1 d . . .
H65 H 0.3356 0.1736 0.4079 0.044 Uiso 1 1 calc R . .
C66 C 0.41372(15) 0.1689(2) 0.36069(13) 0.0307(7) Uani 1 1 d . . .
H66 H 0.4281 0.0925 0.3715 0.037 Uiso 1 1 calc R . .
C71 C 0.42036(15) 0.1717(2) 0.06236(12) 0.0206(6) Uani 1 1 d . . .
C72 C 0.48295(15) 0.1461(2) 0.04295(12) 0.0285(7) Uani 1 1 d . . .
H72 H 0.5063 0.0742 0.0534 0.034 Uiso 1 1 calc R . .
C73 C 0.51154(16) 0.2231(3) 0.00905(13) 0.0347(8) Uani 1 1 d . . .
H73 H 0.5538 0.2033 -0.0039 0.042 Uiso 1 1 calc R . .
C74 C 0.47915(17) 0.3289(3) -0.00622(14) 0.0364(8) Uani 1 1 d . . .
H74 H 0.4999 0.3828 -0.0283 0.044 Uiso 1 1 calc R . .
C75 C 0.41674(17) 0.3547(2) 0.01102(13) 0.0330(8) Uani 1 1 d . . .
H75 H 0.3933 0.4264 -0.0004 0.040 Uiso 1 1 calc R . .
C76 C 0.38727(15) 0.2776(2) 0.04489(12) 0.0250(7) Uani 1 1 d . . .
H76 H 0.3439 0.2972 0.0564 0.030 Uiso 1 1 calc R . .
C81 C 0.29833(14) 0.1306(2) 0.11291(12) 0.0215(6) Uani 1 1 d . . .
C82 C 0.30072(15) 0.2121(2) 0.15990(12) 0.0254(7) Uani 1 1 d . . .
H82 H 0.3479 0.2367 0.1882 0.031 Uiso 1 1 calc R . .
C83 C 0.23590(17) 0.2579(2) 0.16623(14) 0.0322(7) Uani 1 1 d . . .
H83 H 0.2388 0.3147 0.1982 0.039 Uiso 1 1 calc R . .
C84 C 0.16677(17) 0.2219(3) 0.12653(14) 0.0360(8) Uani 1 1 d . . .
H84 H 0.1220 0.2523 0.1316 0.043 Uiso 1 1 calc R . .
C85 C 0.16350(17) 0.1416(3) 0.07960(15) 0.0376(8) Uani 1 1 d . . .
H85 H 0.1161 0.1167 0.0519 0.045 Uiso 1 1 calc R . .
C86 C 0.22862(16) 0.0962(2) 0.07220(13) 0.0308(7) Uani 1 1 d . . .
H86 H 0.2255 0.0414 0.0392 0.037 Uiso 1 1 calc R . .
C91 C 0.35042(14) -0.0417(2) 0.04832(12) 0.0207(6) Uani 1 1 d . . .
C92 C 0.33276(15) -0.0230(2) -0.01878(12) 0.0294(7) Uani 1 1 d . . .
H92 H 0.3446 0.0475 -0.0343 0.035 Uiso 1 1 calc R . .
C93 C 0.29822(16) -0.1068(2) -0.06253(13) 0.0360(8) Uani 1 1 d . . .
H93 H 0.2876 -0.0941 -0.1080 0.043 Uiso 1 1 calc R . .
C94 C 0.27892(17) -0.2092(2) -0.04076(14) 0.0385(8) Uani 1 1 d . . .
H94 H 0.2530 -0.2651 -0.0712 0.046 Uiso 1 1 calc R . .
C95 C 0.29754(16) -0.2295(2) 0.02552(14) 0.0339(8) Uani 1 1 d . . .
H95 H 0.2858 -0.3001 0.0410 0.041 Uiso 1 1 calc R . .
C96 C 0.33356(15) -0.1457(2) 0.06911(12) 0.0247(7) Uani 1 1 d . . .
H96 H 0.3470 -0.1603 0.1146 0.030 Uiso 1 1 calc R . .

loop_
_atom_site_aniso_label
_atom_site_aniso_U_11
_atom_site_aniso_U_22
_atom_site_aniso_U_33
_atom_site_aniso_U_23
_atom_site_aniso_U_13
_atom_site_aniso_U_12
Ru1 0.01870(11) 0.01844(11) 0.01950(11) -0.00147(11) 0.00594(8) 0.00036(11)
P1 0.0203(4) 0.0192(4) 0.0188(4) -0.0019(3) 0.0052(3) 0.0007(3)
P2 0.0223(4) 0.0201(4) 0.0245(4) -0.0038(3) 0.0063(3) -0.0003(3)
P3 0.0225(4) 0.0188(4) 0.0207(4) -0.0016(3) 0.0076(3) 0.0014(3)
O1 0.0351(13) 0.0390(13) 0.0527(14) 0.0090(11) 0.0258(11) 0.0052(11)
O2 0.0315(12) 0.0362(12) 0.0455(13) -0.0010(11) 0.0229(10) -0.0048(11)
C1 0.0236(16) 0.0225(15) 0.0260(16) 0.0020(13) 0.0074(13) 0.0020(13)
C2 0.0278(16) 0.0177(15) 0.0251(15) 0.0005(12) 0.0046(13) 0.0002(13)
C11 0.0198(15) 0.0167(14) 0.0191(15) 0.0024(12) 0.0011(12) 0.0017(12)
C12 0.0275(17) 0.0221(15) 0.0268(17) -0.0002(13) 0.0096(14) -0.0003(14)
C13 0.0269(18) 0.0298(17) 0.0342(18) 0.0056(15) 0.0060(14) -0.0039(14)
C14 0.0348(19) 0.0279(17) 0.0389(18) 0.0004(15) -0.0008(15) -0.0107(16)
C15 0.052(2) 0.0269(18) 0.045(2) -0.0146(16) 0.0100(17) -0.0035(17)
C16 0.0260(18) 0.0298(16) 0.0348(18) -0.0082(14) 0.0095(14) -0.0030(14)
C21 0.0232(16) 0.0116(13) 0.0223(15) 0.0016(12) 0.0059(13) 0.0015(12)
C22 0.0307(18) 0.0262(16) 0.0273(17) -0.0019(13) 0.0090(14) 0.0003(14)
C23 0.043(2) 0.0297(17) 0.041(2) -0.0043(15) 0.0242(17) 0.0013(16)
C24 0.032(2) 0.0262(17) 0.069(3) 0.0010(17) 0.0277(19) 0.0020(15)
C25 0.0227(18) 0.0338(18) 0.043(2) 0.0065(15) 0.0066(15) -0.0019(14)
C26 0.0253(17) 0.0304(17) 0.0304(17) 0.0044(14) 0.0103(14) -0.0005(14)
C31 0.0190(16) 0.0281(16) 0.0190(15) 0.0002(13) 0.0042(12) -0.0035(13)
C32 0.0372(19) 0.0308(17) 0.0258(17) 0.0028(14) 0.0083(14) 0.0093(15)
C33 0.048(2) 0.0343(18) 0.0348(19) 0.0112(16) 0.0084(17) 0.0033(17)
C34 0.054(2) 0.053(2) 0.0202(18) 0.0079(17) 0.0072(16) -0.0090(19)
C35 0.050(2) 0.047(2) 0.0207(17) -0.0059(16) 0.0114(15) -0.0116(18)
C36 0.0320(18) 0.0280(16) 0.0270(17) -0.0059(14) 0.0108(14) -0.0062(14)
C41 0.0236(17) 0.0126(14) 0.0316(17) -0.0044(13) 0.0016(13) 0.0009(12)
C42 0.0241(17) 0.0274(16) 0.0357(18) 0.0016(14) 0.0058(14) -0.0006(14)
C43 0.0282(17) 0.0288(16) 0.0463(19) 0.0020(17) 0.0004(15) 0.0017(16)
C44 0.044(2) 0.040(2) 0.040(2) 0.0007(17) -0.0121(17) 0.0017(18)
C45 0.063(3) 0.051(2) 0.029(2) -0.0105(17) -0.0043(19) -0.001(2)
C46 0.037(2) 0.0378(19) 0.0340(19) -0.0116(16) -0.0022(16) 0.0076(16)
C51 0.0170(16) 0.0179(14) 0.0387(18) -0.0039(13) 0.0066(14) 0.0012(12)
C52 0.0283(18) 0.0253(16) 0.049(2) -0.0133(15) 0.0111(16) -0.0046(14)
C53 0.034(2) 0.0245(18) 0.068(3) -0.0125(17) 0.0059(18) -0.0059(15)
C54 0.0319(19) 0.0195(16) 0.082(3) 0.0042(19) 0.0190(19) -0.0042(15)
C55 0.040(2) 0.0286(18) 0.056(2) 0.0094(17) 0.0185(18) 0.0018(16)
C56 0.0261(18) 0.0200(15) 0.042(2) 0.0023(14) 0.0079(15) 0.0009(13)
C61 0.0218(16) 0.0259(16) 0.0225(16) -0.0101(13) 0.0033(13) -0.0009(13)
C62 0.0338(19) 0.0323(17) 0.0300(18) -0.0058(14) 0.0082(15) 0.0044(15)
C63 0.036(2) 0.0359(19) 0.042(2) -0.0066(16) 0.0093(17) 0.0125(16)
C64 0.036(2) 0.055(2) 0.036(2) -0.0145(18) 0.0119(16) 0.0045(19)
C65 0.032(2) 0.052(2) 0.0287(18) -0.0112(16) 0.0133(15) -0.0041(17)
C66 0.0316(18) 0.0321(17) 0.0285(17) -0.0077(14) 0.0094(14) -0.0022(15)
C71 0.0233(16) 0.0235(15) 0.0151(14) -0.0036(12) 0.0061(12) -0.0003(13)
C72 0.0273(17) 0.0337(17) 0.0253(17) 0.0029(14) 0.0095(14) 0.0062(14)
C73 0.0256(19) 0.055(2) 0.0262(18) -0.0003(16) 0.0126(15) 0.0001(16)
C74 0.049(2) 0.0356(19) 0.0299(18) 0.0022(15) 0.0203(17) -0.0102(17)
C75 0.045(2) 0.0261(17) 0.0300(18) 0.0047(14) 0.0148(16) 0.0029(15)
C76 0.0283(17) 0.0239(15) 0.0271(16) 0.0001(13) 0.0146(14) -0.0003(14)
C81 0.0203(16) 0.0227(15) 0.0221(15) 0.0015(12) 0.0074(13) 0.0025(13)
C82 0.0235(17) 0.0281(16) 0.0265(16) -0.0024(13) 0.0104(13) 0.0014(13)
C83 0.040(2) 0.0321(17) 0.0282(17) 0.0014(14) 0.0156(16) 0.0053(16)
C84 0.031(2) 0.047(2) 0.037(2) 0.0137(17) 0.0213(16) 0.0144(17)
C85 0.0227(18) 0.045(2) 0.043(2) 0.0045(17) 0.0068(15) 0.0026(16)
C86 0.0264(18) 0.0339(18) 0.0307(18) -0.0028(14) 0.0070(14) 0.0044(15)
C91 0.0215(15) 0.0218(15) 0.0186(14) -0.0009(12) 0.0062(12) 0.0054(12)
C92 0.0358(17) 0.0275(15) 0.0226(15) 0.0006(14) 0.0060(13) 0.0023(15)
C93 0.039(2) 0.044(2) 0.0187(16) -0.0016(15) -0.0003(14) 0.0019(16)
C94 0.044(2) 0.0347(18) 0.0300(19) -0.0106(15) 0.0012(16) -0.0080(17)
C95 0.039(2) 0.0274(17) 0.0331(19) -0.0035(15) 0.0075(15) -0.0100(15)
C96 0.0246(17) 0.0307(16) 0.0169(15) -0.0029(13) 0.0035(12) -0.0038(13)

loop_
_geom_bond_atom_site_label_1
_geom_bond_atom_site_label_2
_geom_bond_distance
_geom_bond_site_symmetry_2
_geom_bond_publ_flag
Ru1 C2 1.912(3) . ?
Ru1 C1 1.918(3) . ?
Ru1 P2 2.3386(8) . ?
Ru1 P3 2.3467(8) . ?
Ru1 P1 2.3515(7) . ?
P1 C21 1.819(3) . ?
P1 C11 1.840(3) . ?
P1 C31 1.853(3) . ?
P2 C61 1.830(3) . ?
P2 C51 1.836(3) . ?
P2 C41 1.852(3) . ?
P3 C71 1.833(3) . ?
P3 C91 1.838(3) . ?
P3 C81 1.847(3) . ?
O1 C1 1.154(3) . ?
O2 C2 1.149(3) . ?
C11 C16 1.385(3) . ?
C11 C12 1.395(3) . ?
C12 C13 1.375(3) . ?
C13 C14 1.377(3) . ?
C14 C15 1.3730 . ?
C15 C16 1.388(3) . ?
C21 C26 1.393(3) . ?
C21 C22 1.397(3) . ?
C22 C23 1.385(4) . ?
C23 C24 1.380(4) . ?
C24 C25 1.373(4) . ?
C25 C26 1.384(4) . ?
C31 C36 1.375(3) . ?
C31 C32 1.397(3) . ?
C32 C33 1.379(3) . ?
C33 C34 1.382(4) . ?
C34 C35 1.369(4) . ?
C35 C36 1.394(3) . ?
C41 C42 1.386(3) . ?
C41 C46 1.388(4) . ?
C42 C43 1.392(3) . ?
C43 C44 1.373(4) . ?
C44 C45 1.379(4) . ?
C45 C46 1.401(4) . ?
C51 C56 1.386(3) . ?
C51 C52 1.402(3) . ?
C52 C53 1.377(4) . ?
C53 C54 1.385(4) . ?
C54 C55 1.371(4) . ?
C55 C56 1.391(3) . ?
C61 C66 1.398(3) . ?
C61 C62 1.400(3) . ?
C62 C63 1.385(4) . ?
C63 C64 1.373(4) . ?
C64 C65 1.375(4) . ?
C65 C66 1.382(4) . ?
C71 C76 1.396(3) . ?
C71 C72 1.398(3) . ?
C72 C73 1.377(4) . ?
C73 C74 1.384(4) . ?
C74 C75 1.370(4) . ?
C75 C76 1.388(3) . ?
C81 C82 1.387(3) . ?
C81 C86 1.389(3) . ?
C82 C83 1.377(3) . ?
C83 C84 1.379(4) . ?
C84 C85 1.374(4) . ?
C85 C86 1.389(4) . ?
C91 C96 1.379(3) . ?
C91 C92 1.399(3) . ?
C92 C93 1.380(3) . ?
C93 C94 1.387(4) . ?
C94 C95 1.384(3) . ?
C95 C96 1.386(3) . ?
